data_7128029
loop_
_publ_author_name
'Zheng, Hong-Wei'
'Wang, Xiao-Ming'
'Wei, Heng-Wei'
'Zheng, Yu'
'Yin, Cong-Ling'
'Yang, Zu-Pei'
'Jiao, Huan'

_publ_section_title
;
 Narrow-band red emitting oxonitridosilicate phosphor
 La<sub>4-x</sub>Sr<sub>2+x</sub>Si<sub>5</sub>N<sub>12-x</sub>O<sub>x</sub>:Pr<sup>3+</sup>
 (x&#x2248; 1.69).
;
_journal_issue 31
_journal_name_full 'Chemical communications (Cambridge, England)'
_journal_page_first 3761
_journal_page_last 3764
_journal_paper_doi 10.1039/d1cc00893e
_journal_volume 57
_journal_year 2021
_chemical_formula_moiety Ce2.44Sr3.56Si5N10.44O1.56
_chemical_formula_sum 'Ce2.44 N10.44 O1.56 Si5 Sr3.56'
_chemical_formula_weight 965.495
_chemical_properties_physical Air-sensitive
_space_group_crystal_system monoclinic
_space_group_IT_number 14
_space_group_name_Hall '-P 2yn'
_space_group_name_H-M_alt 'P 1 21/n 1'
_symmetry_cell_setting monoclinic
_symmetry_Int_Tables_number 14
_symmetry_space_group_name_Hall '-P 2yn'
_symmetry_space_group_name_H-M 'P 1 21/n 1'
_audit_block_doi 10.25505/fiz.icsd.cc277tt4
_audit_update_record
;
2021-02-15 deposited with the CCDC.	2021-03-10 downloaded from the CCDC.
;
_cell_angle_alpha 90
_cell_angle_beta 98.9959(5)
_cell_angle_gamma 90
_cell_formula_units_Z 4
_cell_length_a 14.90289(12)
_cell_length_b 5.46328(5)
_cell_length_c 16.00855(13)
_cell_measurement_temperature 297
_cell_volume 1287.362(19)
_diffrn_ambient_temperature 297
_diffrn_measurement_device_type 'Rigaku MiniFlex 600'
_diffrn_radiation_type 'Cu K\a'
_diffrn_source_target Cu
_exptl_absorpt_coefficient_mu 88.545
_exptl_crystal_colour Black
_exptl_crystal_density_diffrn 4.98072(7)
_exptl_crystal_description block
_exptl_crystal_preparation 'Magnetic properties'
_exptl_crystal_recrystallization_method 'From the Melt'
_pd_char_colour black
_pd_meas_2theta_range_inc 0.01
_pd_meas_2theta_range_max 120
_pd_meas_2theta_range_min 5
_pd_meas_number_of_points 11501
_pd_meas_scan_method step
_pd_proc_ls_background_function '20 Legendre polynoms'
_pd_proc_ls_profile_function PV_TCHZ
_pd_proc_ls_prof_R_factor 0.0395
_pd_proc_ls_prof_wR_expected 0.0272
_pd_proc_ls_prof_wR_factor 0.0543
_refine_ls_goodness_of_fit_all 2.00
_refine_ls_number_restraints 0
_refine_ls_R_factor_all 0.0395
_refine_ls_weighting_details 1/[Y~i~]
_refine_ls_weighting_scheme sigma
_cod_data_source_file d1cc00893e2.cif
_cod_data_source_block C
_cod_depositor_comments
;
The following automatic conversions were performed:

data item '_space_group_crystal_system' value 'Monoclinic' was
changed to 'monoclinic' in accordance with the
/home/data/users/saulius/crontab/automatic-downloads/rss-feeds/RSC/lib/dictionaries/cif_core.dic
dictionary named 'cif_core.dic' version 2.4.2 last updated on
2011-04-26.

data item '_symmetry_cell_setting' value 'Monoclinic' was changed to
'monoclinic' in accordance with the
/home/data/users/saulius/crontab/automatic-downloads/rss-feeds/RSC/lib/dictionaries/cif_core.dic
dictionary named 'cif_core.dic' version 2.4.2 last updated on
2011-04-26.

Automatic conversion script
Id: cif_fix_values 7556 2019-12-06 15:28:31Z antanas 

 Adding full bibliography for 7128028--7128029.cif.
;
_cod_original_cell_volume 1287.362(18)
_cod_database_code 7128029
_refine_ls_number_independent_parameters 104

loop_
_symmetry_equiv_pos_as_xyz
'x, y, z '
'-x+1/2, y+1/2, -z+1/2 '
'-x, -y, -z '
'x+1/2, -y+1/2, z+1/2 '

loop_
_atom_site_aniso_label
_atom_site_aniso_U_11
_atom_site_aniso_U_22
_atom_site_aniso_U_33
_atom_site_aniso_U_12
_atom_site_aniso_U_13
_atom_site_aniso_U_23
_atom_site_aniso_type_symbol
? ? ? ? ? ? ? ?

loop_
_atom_site_label
_atom_site_type_symbol
_atom_site_symmetry_multiplicity
_atom_site_fract_x
_atom_site_fract_y
_atom_site_fract_z
_atom_site_occupancy
_atom_site_B_iso_or_equiv
Sr5 Sr+2 4 0.94486(14) 1.2493(7) 0.04896(13) 0.4 1.07(6)
Sr2 Sr+2 4 0.33240(16) -0.3117(5) 0.28459(14) 0.4 1.07(6)
Sr3 Sr+2 4 0.72895(14) 0.2735(6) 0.50736(14) 0.56 1.07(6)
Ce1 Ce+3 4 0.07366(16) 0.7068(6) 0.33981(14) 0.48 1.23(7)
Sr4 Sr+2 4 0.82776(16) 0.7576(7) 0.22151(14) 0.78 1.07(6)
Sr6 Sr+2 4 0.41442(17) 0.7494(7) 0.01322(15) 0.9 1.07(6)
Si1 Si+4 4 0.2772(5) 0.235(2) 0.3976(5) 1 1.41(10)
Si2 Si+4 4 0.7533(5) 1.267(3) 0.1137(5) 1 1.41(10)
Si3 Si+4 4 0.54189 0.7552(5) 0.2574(5) 1 1.41(10)
Si4 Si+4 4 0.4822(5) 0.250(3) 0.35734(13) 1 1.41(10)
Si5 Si+4 4 0.6239(6) 0.7568(4) 0.10369(14) 1 1.41(10)
N2 N 4 0.2073(17) 0.4525(12) 0.3601(6) 0.61 3.1(3)
N7 N 4 0.5016(4) 0.4663(12) 0.2890(15) 1 0.8(2)
N11 N 4 0.5300(5) 0.8082(5) 0.1553(4) 1 0.8(2)
N12 N 4 0.6698(19) 1.4904(6) 0.1311(17) 1 0.8(2)
N3 N 4 0.5648(7) 0.2381(2) 0.4508(12) 0.61 3.1(3)
N6 N 4 0.4687(17) -0.0319(13) 0.3099(2) 1 0.8(2)
N9 N 4 0.7744(5) 1.281(5) 0.0097(12) 1 0.8(2)
N8 N 4 0.706(2) 0.9856(7) 0.124(2) 1 0.8(2)
N4 N 4 0.5826(5) 0.7486(12) -0.0049(4) 0.61 3.1(3)
N10 N 4 0.8566(13) 1.2798(5) 0.1901(5) 1 0.8(2)
N1 N 4 0.2416(17) -0.0331(15) 0.3455(5) 0.61 3.1(3)
N5 N 4 0.3804(1) 0.3301(7) 0.3889(3) 1 0.8(2)
Ce2 Ce+3 4 0.33240(16) -0.3117(5) 0.28459(14) 0.6 1.23(7)
Ce5 Ce+3 4 0.94487(14) 1.2493(7) 0.04896(13) 0.6 1.23(7)
Sr1 Sr+2 4 0.07366(16) 0.7068(6) 0.33981(14) 0.52 1.07(6)
Ce3 Ce+3 4 0.72895(14) 0.2735(6) 0.50736(14) 0.44 1.23(7)
Ce4 Ce+3 4 0.82776(16) 0.7576(7) 0.22151(14) 0.22 1.23(7)
O2 O-2 4 0.2073(17) 0.4525(12) 0.3601(6) 0.39 3.1(3)
O3 O-2 4 0.5648(7) 0.2381(2) 0.4508(12) 0.39 3.1(3)
O1 O-2 4 0.2416(17) -0.0331(15) 0.3455(5) 0.39 3.1(3)
O4 O-2 4 0.5826(5) 0.7486(12) -0.0049(4) 0.39 3.1(3)
Ce6 Ce+3 4 0.41442(17) 0.7494(7) 0.01322(15) 0.1 1.07(6)

loop_
_diffrn_radiation_wavelength
1.5418

loop_
_geom_angle_atom_site_label_1
_geom_angle_atom_site_label_2
_geom_angle_atom_site_label_3
_geom_angle
_geom_angle_site_symmetry_1
_geom_angle_site_symmetry_2
_geom_angle_site_symmetry_3
_geom_angle_publ_flag
Si2 N10 Si3 167.1(8) ? ? 2_655 ?
Si3 N11 Si5 118.1(4) . . . .
Si2 N12 Si5 146.4(17) . . 1_565 .
Si1 N5 Si4 144.4(5) . . . .
Si4 N6 Si3 135.8(14) . . 1_545 .
Si4 N7 Si3 155.7(14) . . . .
Si2 N8 Si5 157.1(5) . . . .
Si2 N9 Si1 63.4(5) . . 4_675 .
N1 Si1 N5 116.5(10) . . . .
N2 Si1 N5 106.8(9) . . . .
N5 Si1 N9 58.0(3) . . 4_576 .
N10 Si2 N9 112.5(7) . . . .
N10 Si2 N8 107.8(3) . . . .
N12 Si2 N9 110.7(3) . . . .
N10 Si3 N7 104.7(6) 2_645 . . .
N11 Si3 N7 116.6(8) . . . .
N11 Si3 N6 110.9(4) . . 1_565 .
N3 Si4 N7 113.3(3) . . . .
N3 Si4 N6 111.8(3) . . . .
N5 Si4 N6 108.0(10) . . . .
N11 Si5 N8 112.2(4) . . . .
N12 Si5 N4 108.1(9) 1_545 . . .
N8 Si5 N4 108.6(3) . . . .

loop_
_geom_bond_atom_site_label_1
_geom_bond_atom_site_label_2
_geom_bond_distance
_geom_bond_site_symmetry_1
_geom_bond_site_symmetry_2
_geom_bond_publ_flag
Si1 N1 1.728(13) ? ? ?
Si1 N2 1.630(18) . . .
Si1 N5 1.650(8) . . .
Si1 N9 11.854(19) . . .
Si2 N10 1.812(16) . . .
Si2 N12 1.80(2) . . .
Si2 N8 1.707(19) . . .
Si2 N9 1.74(2) . . .
Si3 N10 1.617(17) . 2_645 .
Si3 N11 1.642(8) . . .
Si3 N6 1.880(17) . 1_565 .
Si3 N7 1.789(9) . . .
Si4 N3 1.784(17) . . .
Si4 N5 1.733(8) . . .
Si4 N6 1.713(13) . . .
Si4 N7 1.668(19) . . .
Si5 N11 1.755(7) . . .
Si5 N12 1.639(13) . 1_545 .
Si5 N4 1.7523(19) . . .
Si5 N8 1.75(2) . . .
